data_2106270
loop_
_publ_author_name
'Calleri, M.'
'Gazzoni, G.'

_publ_section_title
;
 The structures of (Sr, Ba) (Al, Ga)2 (Si, Ge)2 O8. V. The crystal
 structure of the synthetic feldspar Ba Al2 Ge2 O8
;
_journal_name_full 'Acta Crystallographica B (24,1968-38,1982)'
_journal_page_first 3275
_journal_page_last 3282
_journal_volume 33
_journal_year 1977
_chemical_formula_sum 'Al2 Ba Ge2 O8'
_space_group_IT_number 15
_symmetry_space_group_name_Hall '-I 2yc'
_symmetry_space_group_name_H-M 'I 1 2/c 1'
_cell_angle_alpha 90
_cell_angle_beta 114.93
_cell_angle_gamma 90
_cell_formula_units_Z 8
_cell_length_a 8.799
_cell_length_b 13.371
_cell_length_c 14.727
_cell_volume 1571.210
_citation_journal_id_ASTM ACBCAR
_cod_data_source_file Calleri_ACBCAR_1977_750.cif
_cod_data_source_block Al2Ba1Ge2O8
_cod_original_cell_volume 1571.21
_cod_original_sg_symbol_Hall '-C 2yc (x,y,-x+z)'
_cod_original_formula_sum 'Al2 Ba1 Ge2 O8'
_cod_database_code 2106270

loop_
_symmetry_equiv_pos_as_xyz
x,y,z
-x,y,-z+1/2
-x,-y,-z
x,-y,z-1/2
x+1/2,y+1/2,z+1/2
-x+1/2,y+1/2,-z+1
-x+1/2,-y+1/2,-z+1/2
x+1/2,-y+1/2,z

loop_
_atom_site_label
_atom_site_type_symbol
_atom_site_fract_x
_atom_site_fract_y
_atom_site_fract_z
_atom_site_occupancy
_atom_site_U_iso_or_equiv
O3 O-2 0.8216 0.132 0.1081 1 0.0
O5 O-2 0.0158 0.3092 0.1227 1 0.0
O2 O-2 0.6066 0.0009 0.1461 1 0.0
O8 O-2 0.188 0.1245 0.698 1 0.0
O7 O-2 0.1876 0.1263 0.1971 1 0.0
Ba1 Ba+2 0.27765 0.00042 0.06631 1 0.0
O4 O-2 0.8175 0.1315 0.6075 1 0.0
O6 O-2 0.0163 0.31 0.627 1 0.0
O1 O-2 0.0007 0.1328 -0.0014 1 0.0
Ge2 Ge+4 0.69582 0.11756 0.67331 1 0.0
Al2 Al+3 0.6986 0.1194 0.1732 1 0.0
Al1 Al+3 0.0045 0.1809 0.6143 1 0.0
Ge1 Ge+4 0.00478 0.18105 0.11073 1 0.0
